data_4516508
loop_
_publ_author_name
'Loots, Leigh'
'O&#x2019;Connor, James P.'
'le Roex, Tanya'
'Haynes, Delia A.'

_publ_section_title
;
 Solid-State Supramolecular Chemistry of a Benzylpyridine-Functionalized
 Zwitterion: Polymorphism, Interconversion, and Porosity
;
_journal_issue 12
_journal_name_full 'Crystal Growth &amp; Design'
_journal_page_first 5849
_journal_paper_doi 10.1021/acs.cgd.5b01238
_journal_volume 15
_journal_year 2015
_chemical_formula_moiety 'C12 H12 N, 0.5(C4 O4)'
_chemical_formula_sum 'C14 H12 N O2'
_chemical_formula_weight 226.25
_chemical_name_systematic
;
bis(4-benzylpyridinium) carboxy-propynoate
;
_space_group_crystal_system monoclinic
_space_group_IT_number 14
_space_group_name_Hall '-P 2yn'
_space_group_name_H-M_alt 'P 1 21/n 1'
_atom_sites_solution_hydrogens mixed
_atom_sites_solution_primary direct
_atom_sites_solution_secondary difmap
_audit_creation_method SHELXL-2012
_cell_angle_alpha 90
_cell_angle_beta 95.143(7)
_cell_angle_gamma 90
_cell_formula_units_Z 4
_cell_length_a 5.390(3)
_cell_length_b 8.680(4)
_cell_length_c 25.258(12)
_cell_measurement_reflns_used 1590
_cell_measurement_temperature 296(2)
_cell_measurement_theta_max 22.075
_cell_measurement_theta_min 2.482
_cell_volume 1176.9(10)
_computing_cell_refinement 'SAINT (Bruker, 2012)'
_computing_data_collection 'APEX2 (Bruker, 2012)'
_computing_data_reduction 'SAINT (Bruker, 2012)'
_computing_molecular_graphics 'X-Seed (Barbour, 2001; Atwood & Barbour, 2003)'
_computing_structure_refinement 'SHELXL-2012 (Sheldrick, 2012)'
_computing_structure_solution 'SHELXL-2012 (Sheldrick, 2012)'
_diffrn_ambient_temperature 296(2)
_diffrn_measured_fraction_theta_full 0.999
_diffrn_measured_fraction_theta_max 0.960
_diffrn_measurement_device_type 'Bruker APEX CCD area -detector'
_diffrn_measurement_method \w
_diffrn_radiation_type MoK\a
_diffrn_radiation_wavelength 0.71073
_diffrn_reflns_av_R_equivalents 0.0233
_diffrn_reflns_av_unetI/netI 0.0267
_diffrn_reflns_Laue_measured_fraction_full 0.999
_diffrn_reflns_Laue_measured_fraction_max 0.960
_diffrn_reflns_limit_h_max 6
_diffrn_reflns_limit_h_min -6
_diffrn_reflns_limit_k_max 11
_diffrn_reflns_limit_k_min -7
_diffrn_reflns_limit_l_max 32
_diffrn_reflns_limit_l_min -26
_diffrn_reflns_number 7165
_diffrn_reflns_point_group_measured_fraction_full 0.999
_diffrn_reflns_point_group_measured_fraction_max 0.960
_diffrn_reflns_theta_full 25.242
_diffrn_reflns_theta_max 27.728
_diffrn_reflns_theta_min 2.482
_diffrn_source 'fine-focus sealed tube'
_diffrn_standards_number 0
_exptl_absorpt_coefficient_mu 0.086
_exptl_absorpt_correction_T_max 1.000
_exptl_absorpt_correction_T_min 0.9402
_exptl_absorpt_correction_type numerical
_exptl_absorpt_process_details 'SADABS, 2012'
_exptl_crystal_colour colourless
_exptl_crystal_density_diffrn 1.277
_exptl_crystal_description block
_exptl_crystal_F_000 476
_exptl_crystal_size_max 0.790
_exptl_crystal_size_mid 0.478
_exptl_crystal_size_min 0.312
_refine_diff_density_max 0.110
_refine_diff_density_min -0.163
_refine_diff_density_rms 0.034
_refine_ls_extinction_method none
_refine_ls_goodness_of_fit_ref 1.036
_refine_ls_hydrogen_treatment mixed
_refine_ls_matrix_type full
_refine_ls_number_parameters 176
_refine_ls_number_reflns 2648
_refine_ls_number_restraints 0
_refine_ls_restrained_S_all 1.036
_refine_ls_R_factor_all 0.0671
_refine_ls_R_factor_gt 0.0444
_refine_ls_shift/su_max 0.000
_refine_ls_shift/su_mean 0.000
_refine_ls_structure_factor_coef Fsqd
_refine_ls_weighting_details
;
 w=1/[\s^2^(Fo^2^)+(0.0595P)^2^+0.0111P]
 where P=(Fo^2^+2Fc^2^)/3
;
_refine_ls_weighting_scheme calc
_refine_ls_wR_factor_gt 0.1082
_refine_ls_wR_factor_ref 0.1199
_reflns_Friedel_coverage 0.000
_reflns_number_gt 1776
_reflns_number_total 2648
_reflns_threshold_expression 'I > 2\s(I)'
_cod_data_source_file cg5b01238_si_002.cif
_cod_data_source_block 2
_cod_original_sg_symbol_H-M 'P 21/n'
_cod_database_code 4516508
_shelx_space_group_comment
;
The symmetry employed for this shelxl refinement is uniquely defined
by the following loop, which should always be used as a source of
symmetry information in preference to the above space-group names.
They are only intended as comments.
;
_shelx_estimated_absorpt_t_min 0.935
_shelx_estimated_absorpt_t_max 0.974
_shelxl_version_number 2012-9

loop_
_space_group_symop_operation_xyz
'x, y, z'
'-x+1/2, y+1/2, -z+1/2'
'-x, -y, -z'
'x-1/2, -y-1/2, z-1/2'

loop_
_atom_site_label
_atom_site_type_symbol
_atom_site_fract_x
_atom_site_fract_y
_atom_site_fract_z
_atom_site_U_iso_or_equiv
_atom_site_adp_type
_atom_site_occupancy
_atom_site_site_symmetry_order
_atom_site_calc_flag
_atom_site_refinement_flags_posn
_atom_site_refinement_flags_adp
_atom_site_refinement_flags_occupancy
_atom_site_disorder_assembly
_atom_site_disorder_group
N1 N 0.1140(2) 0.52016(12) 0.06242(4) 0.0517(3) Uani 1 1 d . . . . .
C9 C -0.1248(2) 0.87694(15) 0.19938(6) 0.0522(4) Uani 1 1 d . . . . .
C5 C -0.1267(2) 0.74911(14) 0.11226(5) 0.0508(3) Uani 1 1 d . . . . .
C3 C -0.0757(3) 0.48441(15) 0.09020(5) 0.0566(4) Uani 1 1 d . . . . .
H3 H -0.1254 0.3822 0.0924 0.068 Uiso 1 1 calc R U . . .
C7 C 0.1837(3) 0.66574(15) 0.05732(5) 0.0556(4) Uani 1 1 d . . . . .
H7 H 0.3141 0.6889 0.0369 0.067 Uiso 1 1 calc R U . . .
C4 C -0.1995(3) 0.59666(16) 0.11575(6) 0.0569(4) Uani 1 1 d . . . . .
H4 H -0.3316 0.5704 0.1353 0.068 Uiso 1 1 calc R U . . .
C6 C 0.0661(3) 0.78217(15) 0.08173(5) 0.0556(4) Uani 1 1 d . . . . .
H6 H 0.1163 0.8837 0.0777 0.067 Uiso 1 1 calc R U . . .
C8 C -0.2434(3) 0.87403(17) 0.14319(6) 0.0689(4) Uani 1 1 d . . . . .
H8A H -0.2209 0.9730 0.1265 0.083 Uiso 1 1 calc R U . . .
H8B H -0.4208 0.8552 0.1433 0.083 Uiso 1 1 calc R U . . .
C10 C -0.2175(3) 0.79000(18) 0.23827(6) 0.0680(4) Uani 1 1 d . . . . .
H10 H -0.3627 0.7334 0.2304 0.082 Uiso 1 1 calc R U . . .
C14 C 0.0887(3) 0.96228(17) 0.21233(7) 0.0695(4) Uani 1 1 d . . . . .
H14 H 0.1537 1.0228 0.1865 0.083 Uiso 1 1 calc R U . . .
C11 C -0.0984(4) 0.7852(2) 0.28908(7) 0.0825(5) Uani 1 1 d . . . . .
H11 H -0.1628 0.7248 0.3150 0.099 Uiso 1 1 calc R U . . .
C12 C 0.1137(4) 0.8688(2) 0.30123(8) 0.0855(6) Uani 1 1 d . . . . .
H12 H 0.1948 0.8648 0.3353 0.103 Uiso 1 1 calc R U . . .
C13 C 0.2062(3) 0.9586(2) 0.26299(8) 0.0841(5) Uani 1 1 d . . . . .
H13 H 0.3487 1.0172 0.2713 0.101 Uiso 1 1 calc R U . . .
C1 C 0.3377(3) 0.17819(15) 0.03962(6) 0.0578(4) Uani 1 1 d . . . . .
C2 C 0.4543(3) 0.05109(14) 0.01140(5) 0.0570(4) Uani 1 1 d . . . . .
O3 O 0.1856(15) 0.1481(8) 0.0697(3) 0.097(2) Uani 0.5 1 d . . P A 2
O1 O 0.2473(19) 0.1508(10) 0.0817(4) 0.126(3) Uani 0.5 1 d . . P A 1
O4 O 0.393(2) 0.3123(13) 0.0255(4) 0.081(3) Uani 0.5 1 d . . P A 2
O2 O 0.360(2) 0.3061(11) 0.0193(4) 0.0588(18) Uani 0.5 1 d . . P A 1
H1 H 0.219(3) 0.431(2) 0.0453(7) 0.093(5) Uiso 1 1 d . . . . .

loop_
_atom_site_aniso_label
_atom_site_aniso_U_11
_atom_site_aniso_U_22
_atom_site_aniso_U_33
_atom_site_aniso_U_23
_atom_site_aniso_U_13
_atom_site_aniso_U_12
N1 0.0635(7) 0.0453(6) 0.0466(6) -0.0045(5) 0.0068(6) 0.0078(5)
C9 0.0514(8) 0.0463(7) 0.0599(9) -0.0108(6) 0.0107(7) 0.0128(6)
C5 0.0546(8) 0.0509(8) 0.0462(7) -0.0027(6) 0.0001(6) 0.0108(6)
C3 0.0711(10) 0.0442(8) 0.0543(8) 0.0009(6) 0.0045(7) -0.0035(6)
C7 0.0613(9) 0.0503(8) 0.0566(9) 0.0003(6) 0.0132(7) -0.0005(6)
C4 0.0570(8) 0.0586(9) 0.0567(9) 0.0029(6) 0.0125(7) 0.0002(7)
C6 0.0666(9) 0.0411(7) 0.0595(9) -0.0021(6) 0.0087(7) -0.0006(6)
C8 0.0719(11) 0.0668(9) 0.0673(10) -0.0115(7) 0.0031(8) 0.0270(8)
C10 0.0691(10) 0.0670(10) 0.0695(10) -0.0163(8) 0.0146(8) -0.0103(8)
C14 0.0670(10) 0.0610(9) 0.0832(12) -0.0118(8) 0.0221(9) -0.0032(7)
C11 0.1169(15) 0.0702(11) 0.0625(11) -0.0057(8) 0.0193(10) 0.0017(10)
C12 0.0930(14) 0.0884(13) 0.0719(12) -0.0273(10) -0.0106(11) 0.0197(11)
C13 0.0614(11) 0.0911(13) 0.0985(14) -0.0328(11) -0.0001(10) -0.0023(9)
C1 0.0816(11) 0.0384(8) 0.0549(9) -0.0053(6) 0.0143(8) 0.0045(7)
C2 0.0793(10) 0.0382(7) 0.0546(8) -0.0014(5) 0.0131(7) 0.0042(6)
O3 0.144(3) 0.039(2) 0.122(6) -0.003(2) 0.099(4) -0.0001(18)
O1 0.261(9) 0.063(3) 0.061(2) 0.0022(16) 0.056(3) 0.019(3)
O4 0.095(4) 0.038(3) 0.118(6) -0.018(3) 0.050(4) -0.011(3)
O2 0.089(4) 0.037(4) 0.0538(19) 0.0061(18) 0.023(2) 0.019(3)

loop_
_atom_type_symbol
_atom_type_description
_atom_type_scat_dispersion_real
_atom_type_scat_dispersion_imag
_atom_type_scat_source
C C 0.0033 0.0016 'International Tables Vol C Tables 4.2.6.8 and 6.1.1.4'
H H 0.0000 0.0000 'International Tables Vol C Tables 4.2.6.8 and 6.1.1.4'
N N 0.0061 0.0033 'International Tables Vol C Tables 4.2.6.8 and 6.1.1.4'
O O 0.0106 0.0060 'International Tables Vol C Tables 4.2.6.8 and 6.1.1.4'

loop_
_geom_angle_atom_site_label_1
_geom_angle_atom_site_label_2
_geom_angle_atom_site_label_3
_geom_angle
_geom_angle_site_symmetry_1
C3 N1 C7 120.78(12) .
C3 N1 H1 120.4(9) .
C7 N1 H1 118.8(9) .
C10 C9 C14 118.40(15) .
C10 C9 C8 121.09(14) .
C14 C9 C8 120.44(14) .
C6 C5 C4 117.82(12) .
C6 C5 C8 120.73(12) .
C4 C5 C8 121.36(13) .
N1 C3 C4 120.79(12) .
N1 C3 H3 119.6 .
C4 C3 H3 119.6 .
N1 C7 C6 120.82(13) .
N1 C7 H7 119.6 .
C6 C7 H7 119.6 .
C3 C4 C5 119.66(13) .
C3 C4 H4 120.2 .
C5 C4 H4 120.2 .
C7 C6 C5 120.07(13) .
C7 C6 H6 120.0 .
C5 C6 H6 120.0 .
C9 C8 C5 109.84(11) .
C9 C8 H8A 109.7 .
C5 C8 H8A 109.7 .
C9 C8 H8B 109.7 .
C5 C8 H8B 109.7 .
H8A C8 H8B 108.2 .
C9 C10 C11 120.90(15) .
C9 C10 H10 119.6 .
C11 C10 H10 119.6 .
C13 C14 C9 120.72(16) .
C13 C14 H14 119.6 .
C9 C14 H14 119.6 .
C12 C11 C10 120.14(17) .
C12 C11 H11 119.9 .
C10 C11 H11 119.9 .
C11 C12 C13 119.63(18) .
C11 C12 H12 120.2 .
C13 C12 H12 120.2 .
C12 C13 C14 120.20(17) .
C12 C13 H13 119.9 .
C14 C13 H13 119.9 .
O1 C1 O2 126.4(6) .
O3 C1 O4 125.1(7) .
O3 C1 C2 119.1(3) .
O1 C1 C2 119.3(4) .
O2 C1 C2 114.1(5) .
O4 C1 C2 115.4(6) .
C2 C2 C1 179.4(2) 3_655

loop_
_geom_bond_atom_site_label_1
_geom_bond_atom_site_label_2
_geom_bond_distance
_geom_bond_site_symmetry_2
N1 C3 1.3277(18) .
N1 C7 1.3278(17) .
N1 H1 1.071(18) .
C9 C10 1.368(2) .
C9 C14 1.383(2) .
C9 C8 1.504(2) .
C5 C6 1.378(2) .
C5 C4 1.3854(19) .
C5 C8 1.5069(18) .
C3 C4 1.3743(19) .
C3 H3 0.9300 .
C7 C6 1.3690(18) .
C7 H7 0.9300 .
C4 H4 0.9300 .
C6 H6 0.9300 .
C8 H8A 0.9700 .
C8 H8B 0.9700 .
C10 C11 1.383(2) .
C10 H10 0.9300 .
C14 C13 1.376(2) .
C14 H14 0.9300 .
C11 C12 1.365(3) .
C11 H11 0.9300 .
C12 C13 1.369(3) .
C12 H12 0.9300 .
C13 H13 0.9300 .
C1 O3 1.195(5) .
C1 O1 1.230(8) .
C1 O2 1.234(9) .
C1 O4 1.261(11) .
C1 C2 1.4835(18) .
C2 C2 1.188(2) 3_655

loop_
_geom_hbond_atom_site_label_D
_geom_hbond_atom_site_label_H
_geom_hbond_atom_site_label_A
_geom_hbond_distance_DH
_geom_hbond_distance_HA
_geom_hbond_distance_DA
_geom_hbond_angle_DHA
_geom_hbond_site_symmetry_A
N1 H1 O2 1.071(18) 1.51(2) 2.579(11) 177.8(15) .
N1 H1 O4 1.071(18) 1.51(2) 2.576(12) 173.3(16) .
C6 H6 O1 0.93 2.42 3.346(9) 171.4 1_565
C6 H6 O3 0.93 2.34 3.261(7) 172.0 1_565
C7 H7 O2 0.93 2.36 3.273(11) 168.3 3_665
C7 H7 O4 0.93 2.33 3.236(13) 165.0 3_665

loop_
_geom_torsion_atom_site_label_1
_geom_torsion_atom_site_label_2
_geom_torsion_atom_site_label_3
_geom_torsion_atom_site_label_4
_geom_torsion
C7 N1 C3 C4 -2.1(2)
C3 N1 C7 C6 1.8(2)
N1 C3 C4 C5 0.4(2)
C6 C5 C4 C3 1.56(19)
C8 C5 C4 C3 -174.99(13)
N1 C7 C6 C5 0.3(2)
C4 C5 C6 C7 -1.88(19)
C8 C5 C6 C7 174.70(13)
C10 C9 C8 C5 -89.76(17)
C14 C9 C8 C5 87.09(15)
C6 C5 C8 C9 -95.17(16)
C4 C5 C8 C9 81.29(16)
C14 C9 C10 C11 -1.2(2)
C8 C9 C10 C11 175.72(13)
C10 C9 C14 C13 0.6(2)
C8 C9 C14 C13 -176.33(13)
C9 C10 C11 C12 0.6(2)
C10 C11 C12 C13 0.6(3)
C11 C12 C13 C14 -1.2(2)
C9 C14 C13 C12 0.6(2)
